data_4518532
loop_
_publ_author_name
'Bariashir, Chantsalnyam'
'Zhang, Randi'
'Vignesh, Arumugam'
'Ma, Yanping'
'Liang, Tongling'
'Sun, Wen-Hua'

_publ_section_title
;
 Enhancing Ethylene Polymerization of <i>NNN</i>-Cobalt(II) Precatalysts
 Adorned with a Fluoro-substituent.
;
_journal_issue 6
_journal_name_full 'ACS omega'
_journal_page_first 4448
_journal_page_last 4460
_journal_paper_doi 10.1021/acsomega.0c05916
_journal_volume 6
_journal_year 2021
_chemical_formula_moiety 'C50 H44 Cl2 Co F N3'
_chemical_formula_sum 'C50 H44 Cl2 Co F N3'
_chemical_formula_weight 835.71
_space_group_crystal_system monoclinic
_space_group_IT_number 14
_space_group_name_Hall '-P 2ybc'
_space_group_name_H-M_alt 'P 1 21/c 1'
_atom_sites_solution_hydrogens geom
_atom_sites_solution_primary iterative
_audit_creation_date 2018-12-25
_audit_creation_method
;
Olex2 1.2
(compiled 2018.05.29 svn.r3508 for OlexSys, GUI svn.r5506)
;
_cell_angle_alpha 90
_cell_angle_beta 111.466(8)
_cell_angle_gamma 90
_cell_formula_units_Z 4
_cell_length_a 21.7565(16)
_cell_length_b 14.1649(9)
_cell_length_c 16.2888(10)
_cell_measurement_reflns_used 5739
_cell_measurement_temperature 170.00(10)
_cell_measurement_theta_max 28.8220
_cell_measurement_theta_min 3.8950
_cell_volume 4671.7(6)
_computing_cell_refinement 'CrysAlisPro 1.171.39.45i (Rigaku OD, 2018)'
_computing_data_collection 'CrysAlisPro 1.171.39.45i (Rigaku OD, 2018)'
_computing_data_reduction 'CrysAlisPro 1.171.39.45i (Rigaku OD, 2018)'
_computing_molecular_graphics 'Olex2 (Dolomanov et al., 2009)'
_computing_publication_material 'Olex2 (Dolomanov et al., 2009)'
_computing_structure_refinement 'ShelXL (Sheldrick, 2015)'
_computing_structure_solution 'olex2.solve (Bourhis et al., 2015)'
_diffrn_ambient_environment N~2~
_diffrn_ambient_temperature 170.00(10)
_diffrn_detector 'CCD plate'
_diffrn_measured_fraction_theta_full 0.991
_diffrn_measured_fraction_theta_max 0.835
_diffrn_measurement_details
;
List of Runs (angles in degrees, time in seconds):

  # Type    Start    End  Width  t~exp~   \w     \q     \k     \f   Frames
--------------------------------------------------------------------------
  1  \w    -10.00  16.22   0.38   15.00    --  -14.80  45.00   0.00   69
  2  \w     45.00  71.22   0.38   15.00    --  -14.80  45.00   0.00   69
  3  \w   -104.00  57.12   0.38   15.00    --  -14.80  45.00 120.00  424
;
_diffrn_measurement_device 'four-circle diffractometer'
_diffrn_measurement_device_type 'XtaLAB AFC10 (RCD3): fixed-chi single'
_diffrn_measurement_method '\w scans'
_diffrn_orient_matrix_type 'CrysAlisPro convention (1999,Acta A55,543-557)'
_diffrn_orient_matrix_UB_11 -0.0266686000
_diffrn_orient_matrix_UB_12 0.0176485000
_diffrn_orient_matrix_UB_13 -0.0368192000
_diffrn_orient_matrix_UB_21 -0.0221160000
_diffrn_orient_matrix_UB_22 -0.0295305000
_diffrn_orient_matrix_UB_23 0.0110786000
_diffrn_orient_matrix_UB_31 -0.0052202000
_diffrn_orient_matrix_UB_32 0.0364133000
_diffrn_orient_matrix_UB_33 0.0265821000
_diffrn_radiation_monochromator mirror
_diffrn_radiation_probe x-ray
_diffrn_radiation_type MoK\a
_diffrn_radiation_wavelength 0.71073
_diffrn_reflns_av_R_equivalents 0.0546
_diffrn_reflns_av_unetI/netI 0.0986
_diffrn_reflns_Laue_measured_fraction_full 0.991
_diffrn_reflns_Laue_measured_fraction_max 0.835
_diffrn_reflns_limit_h_max 28
_diffrn_reflns_limit_h_min -30
_diffrn_reflns_limit_k_max 12
_diffrn_reflns_limit_k_min -20
_diffrn_reflns_limit_l_max 23
_diffrn_reflns_limit_l_min -20
_diffrn_reflns_number 25518
_diffrn_reflns_point_group_measured_fraction_full 0.991
_diffrn_reflns_point_group_measured_fraction_max 0.835
_diffrn_reflns_theta_full 25.242
_diffrn_reflns_theta_max 30.758
_diffrn_reflns_theta_min 3.476
_diffrn_source 'Rotating-anode X-ray tube'
_diffrn_source_type 'Rigaku (Mo) X-ray Source'
_exptl_absorpt_coefficient_mu 0.520
_exptl_absorpt_correction_T_max 1.00000
_exptl_absorpt_correction_T_min 0.18159
_exptl_absorpt_correction_type multi-scan
_exptl_absorpt_process_details
;
CrysAlisPro 1.171.39.45i (Rigaku Oxford Diffraction, 2018)
Empirical absorption correction using spherical harmonics,
 implemented in SCALE3 ABSPACK scaling algorithm.
;
_exptl_crystal_colour orange
_exptl_crystal_colour_primary orange
_exptl_crystal_density_diffrn 1.188
_exptl_crystal_description block
_exptl_crystal_F_000 1740
_exptl_crystal_size_max 0.198
_exptl_crystal_size_mid 0.114
_exptl_crystal_size_min 0.072
_refine_diff_density_max 0.663
_refine_diff_density_min -0.699
_refine_diff_density_rms 0.075
_refine_ls_extinction_method none
_refine_ls_goodness_of_fit_ref 0.991
_refine_ls_hydrogen_treatment constr
_refine_ls_matrix_type full
_refine_ls_number_parameters 519
_refine_ls_number_reflns 12183
_refine_ls_number_restraints 0
_refine_ls_restrained_S_all 0.991
_refine_ls_R_factor_all 0.1094
_refine_ls_R_factor_gt 0.0613
_refine_ls_shift/su_max 0.001
_refine_ls_shift/su_mean 0.000
_refine_ls_structure_factor_coef Fsqd
_refine_ls_weighting_details 'w=1/[\s^2^(Fo^2^)+(0.0846P)^2^] where P=(Fo^2^+2Fc^2^)/3'
_refine_ls_weighting_scheme calc
_refine_ls_wR_factor_gt 0.1525
_refine_ls_wR_factor_ref 0.1724
_reflns_Friedel_coverage 0.000
_reflns_number_gt 7097
_reflns_number_total 12183
_reflns_threshold_expression 'I > 2\s(I)'
_cod_data_source_file ao0c05916_si_002.cif
_cod_data_source_block Co4
_cod_database_code 4518532
_shelx_shelxl_version_number 2016/6
_chemical_oxdiff_usercomment 'C H N Ni Br'
_shelx_space_group_comment
;
The symmetry employed for this shelxl refinement is uniquely defined
by the following loop, which should always be used as a source of
symmetry information in preference to the above space-group names.
They are only intended as comments.
;
_reflns_odcompleteness_completeness 97.99
_reflns_odcompleteness_iscentric 1
_reflns_odcompleteness_theta 27.82
_olex2_refinement_description
;
1. Fixed Uiso
 At 1.2 times of:
  All C(H) groups
 At 1.5 times of:
  All C(H,H,H) groups
2.a Ternary CH refined with riding coordinates:
 C16(H16), C29(H29)
2.b Aromatic/amide H refined with riding coordinates:
 C14(H14), C12(H12), C4(H4), C6(H6), C5(H5), C18(H18), C28(H28), C24(H24),
 C22(H22), C46(H46), C44(H44), C41(H41), C26(H26), C21(H21), C27(H27), C25(H25),
  C31(H31), C20(H20), C19(H19), C37(H37), C35(H35), C40(H40), C39(H39),
 C38(H38), C33(H33), C32(H32), C34(H34)
2.c Idealised Me refined as rotating group:
 C9(H9A,H9B,H9C), C1(H1A,H1B,H1C), C48(H48A,H48B,H48C), C49(H49A,H49B,H49C),
 C50(H50A,H50B,H50C)
;
_olex2_submission_special_instructions 'No special instructions were received'
_oxdiff_exptl_absorpt_empirical_details
;
Empirical correction (ABSPACK) includes:
- Absorption correction using spherical harmonics
- Frame scaling
;
_oxdiff_exptl_absorpt_empirical_full_max 2.562
_oxdiff_exptl_absorpt_empirical_full_min 0.448

loop_
_space_group_symop_operation_xyz
'x, y, z'
'-x, y+1/2, -z+1/2'
'-x, -y, -z'
'x, -y-1/2, z-1/2'

loop_
_atom_site_label
_atom_site_type_symbol
_atom_site_fract_x
_atom_site_fract_y
_atom_site_fract_z
_atom_site_U_iso_or_equiv
_atom_site_adp_type
_atom_site_occupancy
_atom_site_site_symmetry_order
_atom_site_calc_flag
_atom_site_refinement_flags_posn
_atom_site_refinement_flags_adp
_atom_site_refinement_flags_occupancy
_atom_site_disorder_assembly
_atom_site_disorder_group
Co1 Co 0.38695(2) 0.67195(3) 0.69321(2) 0.02690(11) Uani 1 1 d . . . . .
Cl1 Cl 0.38080(3) 0.54567(5) 0.77351(4) 0.03435(17) Uani 1 1 d . . . . .
Cl2 Cl 0.33316(4) 0.79745(5) 0.72487(5) 0.04062(19) Uani 1 1 d . . . . .
F1 F 0.37191(8) 0.47394(12) 0.51012(12) 0.0439(4) Uani 1 1 d . . . . .
N2 N 0.32153(10) 0.62199(16) 0.56520(13) 0.0263(5) Uani 1 1 d . . . . .
N1 N 0.41005(11) 0.74779(16) 0.60163(14) 0.0266(5) Uani 1 1 d . . . . .
N3 N 0.48855(11) 0.71111(17) 0.75726(14) 0.0324(5) Uani 1 1 d . . . . .
C10 C 0.28838(13) 0.53390(19) 0.55309(16) 0.0269(6) Uani 1 1 d . . . . .
C8 C 0.31852(13) 0.6732(2) 0.49875(17) 0.0295(6) Uani 1 1 d . . . . .
C14 C 0.29391(14) 0.3679(2) 0.52397(18) 0.0333(6) Uani 1 1 d . . . . .
H14 H 0.315713 0.318464 0.508546 0.040 Uiso 1 1 calc R . . . .
C7 C 0.36795(13) 0.74982(19) 0.51888(17) 0.0283(6) Uani 1 1 d . . . . .
C15 C 0.31692(13) 0.4577(2) 0.52923(18) 0.0313(6) Uani 1 1 d . . . . .
C3 C 0.46363(14) 0.80100(19) 0.62862(17) 0.0295(6) Uani 1 1 d . . . . .
C2 C 0.51044(14) 0.7744(2) 0.71821(18) 0.0317(6) Uani 1 1 d . . . . .
C11 C 0.23206(13) 0.51802(19) 0.57340(16) 0.0280(6) Uani 1 1 d . . . . .
C23 C 0.15721(14) 0.5674(2) 0.65127(19) 0.0342(6) Uani 1 1 d . . . . .
C9 C 0.27407(15) 0.6570(2) 0.40568(18) 0.0415(8) Uani 1 1 d . . . . .
H9A H 0.250379 0.598922 0.401768 0.062 Uiso 1 1 calc GR . . . .
H9B H 0.299875 0.653195 0.368954 0.062 Uiso 1 1 calc GR . . . .
H9C H 0.243284 0.708255 0.386257 0.062 Uiso 1 1 calc GR . . . .
C13 C 0.23753(13) 0.3512(2) 0.54195(17) 0.0301(6) Uani 1 1 d . . . . .
C12 C 0.20761(14) 0.4275(2) 0.56578(17) 0.0310(6) Uani 1 1 d . . . . .
H12 H 0.169273 0.416928 0.577133 0.037 Uiso 1 1 calc R . . . .
C4 C 0.47469(15) 0.8671(2) 0.57346(18) 0.0343(7) Uani 1 1 d . . . . .
H4 H 0.511391 0.906512 0.593315 0.041 Uiso 1 1 calc R . . . .
C6 C 0.37652(15) 0.8137(2) 0.45929(18) 0.0321(6) Uani 1 1 d . . . . .
H6 H 0.346838 0.816095 0.401264 0.039 Uiso 1 1 calc R . . . .
C5 C 0.43006(15) 0.8732(2) 0.48842(18) 0.0356(7) Uani 1 1 d . . . . .
H5 H 0.436109 0.917867 0.450242 0.043 Uiso 1 1 calc R . . . .
C16 C 0.19934(13) 0.6009(2) 0.60101(18) 0.0310(6) Uani 1 1 d . . . . .
H16 H 0.234962 0.639019 0.642102 0.037 Uiso 1 1 calc R . . . .
C1 C 0.57820(15) 0.8139(2) 0.7508(2) 0.0452(8) Uani 1 1 d . . . . .
H1A H 0.576540 0.879760 0.763715 0.068 Uiso 1 1 calc GR . . . .
H1B H 0.597135 0.806406 0.706416 0.068 Uiso 1 1 calc GR . . . .
H1C H 0.604828 0.781117 0.803383 0.068 Uiso 1 1 calc GR . . . .
C17 C 0.16383(14) 0.6633(2) 0.5222(2) 0.0354(7) Uani 1 1 d . . . . .
C42 C 0.53329(14) 0.6737(2) 0.83868(19) 0.0354(7) Uani 1 1 d . . . . .
C29 C 0.21186(14) 0.2513(2) 0.5379(2) 0.0350(7) Uani 1 1 d . . . . .
H29 H 0.229459 0.216462 0.499307 0.042 Uiso 1 1 calc R . . . .
C43 C 0.54428(15) 0.7238(2) 0.9167(2) 0.0409(8) Uani 1 1 d . . . . .
C30 C 0.13712(16) 0.2464(2) 0.4936(2) 0.0483(9) Uani 1 1 d . . . . .
C47 C 0.56543(15) 0.5903(2) 0.8358(2) 0.0424(8) Uani 1 1 d . . . . .
C18 C 0.17089(17) 0.7592(2) 0.5294(2) 0.0522(9) Uani 1 1 d . . . . .
H18 H 0.197128 0.785863 0.582988 0.063 Uiso 1 1 calc R . . . .
C48 C 0.55143(17) 0.5377(3) 0.7512(2) 0.0527(9) Uani 1 1 d . . . . .
H48A H 0.505188 0.523061 0.725773 0.079 Uiso 1 1 calc GR . . . .
H48B H 0.576546 0.480179 0.762763 0.079 Uiso 1 1 calc GR . . . .
H48C H 0.563578 0.575945 0.710957 0.079 Uiso 1 1 calc GR . . . .
C49 C 0.50782(18) 0.8118(3) 0.9183(2) 0.0512(9) Uani 1 1 d . . . . .
H49A H 0.526141 0.863153 0.896331 0.077 Uiso 1 1 calc GR . . . .
H49B H 0.511625 0.825047 0.977774 0.077 Uiso 1 1 calc GR . . . .
H49C H 0.462103 0.804039 0.881877 0.077 Uiso 1 1 calc GR . . . .
C36 C 0.23835(15) 0.2015(2) 0.6265(2) 0.0424(8) Uani 1 1 d . . . . .
C28 C 0.18786(17) 0.5405(3) 0.7383(2) 0.0484(8) Uani 1 1 d . . . . .
H28 H 0.233267 0.547920 0.766188 0.058 Uiso 1 1 calc R . . . .
C24 C 0.08994(16) 0.5570(3) 0.6139(2) 0.0503(9) Uani 1 1 d . . . . .
H24 H 0.068017 0.575266 0.555582 0.060 Uiso 1 1 calc R . . . .
C22 C 0.12494(15) 0.6262(3) 0.4421(2) 0.0464(8) Uani 1 1 d . . . . .
H22 H 0.119685 0.561065 0.435864 0.056 Uiso 1 1 calc R . . . .
C46 C 0.61238(15) 0.5572(3) 0.9140(2) 0.0510(9) Uani 1 1 d . . . . .
H46 H 0.634602 0.501303 0.913404 0.061 Uiso 1 1 calc R . . . .
C44 C 0.59164(17) 0.6859(3) 0.9934(2) 0.0511(10) Uani 1 1 d . . . . .
H44 H 0.599540 0.716505 1.046854 0.061 Uiso 1 1 calc R . . . .
C45 C 0.62689(16) 0.6054(3) 0.9929(2) 0.0513(10) Uani 1 1 d . . . . .
C41 C 0.24927(19) 0.2464(3) 0.7062(2) 0.0577(10) Uani 1 1 d . . . . .
H41 H 0.241499 0.310864 0.707334 0.069 Uiso 1 1 calc R . . . .
C26 C 0.08517(19) 0.4922(3) 0.7462(3) 0.0606(10) Uani 1 1 d . . . . .
H26 H 0.061186 0.466496 0.777739 0.073 Uiso 1 1 calc R . . . .
C21 C 0.09357(18) 0.6838(3) 0.3710(3) 0.0587(10) Uani 1 1 d . . . . .
H21 H 0.066704 0.657286 0.317658 0.070 Uiso 1 1 calc R . . . .
C27 C 0.1512(2) 0.5023(3) 0.7845(2) 0.0631(11) Uani 1 1 d . . . . .
H27 H 0.172570 0.483460 0.842738 0.076 Uiso 1 1 calc R . . . .
C25 C 0.05393(18) 0.5200(3) 0.6610(3) 0.0607(10) Uani 1 1 d . . . . .
H25 H 0.008314 0.514098 0.634424 0.073 Uiso 1 1 calc R . . . .
C31 C 0.09625(18) 0.2547(3) 0.5400(3) 0.0683(12) Uani 1 1 d . . . . .
H31 H 0.113564 0.261673 0.601004 0.082 Uiso 1 1 calc R . . . .
C20 C 0.1015(2) 0.7791(3) 0.3778(3) 0.0729(13) Uani 1 1 d . . . . .
H20 H 0.081617 0.817756 0.329179 0.087 Uiso 1 1 calc R . . . .
C19 C 0.1393(2) 0.8170(3) 0.4578(3) 0.0731(13) Uani 1 1 d . . . . .
H19 H 0.143851 0.882159 0.463956 0.088 Uiso 1 1 calc R . . . .
C37 C 0.25058(17) 0.1057(3) 0.6284(3) 0.0565(9) Uani 1 1 d . . . . .
H37 H 0.242396 0.073457 0.575677 0.068 Uiso 1 1 calc R . . . .
C35 C 0.1106(2) 0.2349(3) 0.4031(3) 0.0812(15) Uani 1 1 d . . . . .
H35 H 0.138904 0.227477 0.372464 0.097 Uiso 1 1 calc R . . . .
C50 C 0.68113(17) 0.5717(3) 1.0760(2) 0.0745(14) Uani 1 1 d . . . . .
H50A H 0.690034 0.506196 1.069909 0.112 Uiso 1 1 calc GR . . . .
H50B H 0.667385 0.579358 1.125338 0.112 Uiso 1 1 calc GR . . . .
H50C H 0.720403 0.607994 1.085683 0.112 Uiso 1 1 calc GR . . . .
C40 C 0.2717(2) 0.1955(3) 0.7844(3) 0.0765(14) Uani 1 1 d . . . . .
H40 H 0.278120 0.226238 0.837316 0.092 Uiso 1 1 calc R . . . .
C39 C 0.2845(2) 0.1026(4) 0.7851(3) 0.0792(13) Uani 1 1 d . . . . .
H39 H 0.299757 0.070026 0.838332 0.095 Uiso 1 1 calc R . . . .
C38 C 0.2753(2) 0.0560(3) 0.7088(3) 0.0725(13) Uani 1 1 d . . . . .
H38 H 0.285077 -0.007967 0.709571 0.087 Uiso 1 1 calc R . . . .
C33 C 0.0034(3) 0.2428(4) 0.4025(6) 0.119(3) Uani 1 1 d . . . . .
H33 H -0.041938 0.242421 0.371423 0.143 Uiso 1 1 calc R . . . .
C32 C 0.0269(2) 0.2524(3) 0.4935(5) 0.0939(18) Uani 1 1 d . . . . .
H32 H -0.002121 0.257217 0.523362 0.113 Uiso 1 1 calc R . . . .
C34 C 0.0442(3) 0.2341(4) 0.3577(4) 0.119(3) Uani 1 1 d . . . . .
H34 H 0.027318 0.227593 0.296610 0.142 Uiso 1 1 calc R . . . .

loop_
_atom_site_aniso_label
_atom_site_aniso_U_11
_atom_site_aniso_U_22
_atom_site_aniso_U_33
_atom_site_aniso_U_23
_atom_site_aniso_U_13
_atom_site_aniso_U_12
Co1 0.0322(2) 0.0298(2) 0.02112(19) 0.00154(15) 0.01257(15) -0.00257(16)
Cl1 0.0450(4) 0.0331(4) 0.0272(3) 0.0043(3) 0.0158(3) -0.0031(3)
Cl2 0.0508(4) 0.0381(4) 0.0382(4) -0.0022(3) 0.0225(4) 0.0056(4)
F1 0.0413(9) 0.0453(11) 0.0582(11) -0.0058(9) 0.0335(9) -0.0039(8)
N2 0.0279(11) 0.0290(12) 0.0239(11) 0.0013(9) 0.0118(9) -0.0001(10)
N1 0.0311(11) 0.0292(12) 0.0232(11) 0.0027(9) 0.0141(9) 0.0010(10)
N3 0.0346(13) 0.0355(14) 0.0267(12) 0.0066(10) 0.0106(10) -0.0014(11)
C10 0.0297(13) 0.0317(15) 0.0184(12) 0.0018(11) 0.0077(11) -0.0004(12)
C8 0.0325(14) 0.0356(16) 0.0227(13) 0.0013(12) 0.0130(11) 0.0027(13)
C14 0.0374(15) 0.0329(16) 0.0317(15) -0.0037(12) 0.0153(13) 0.0054(13)
C7 0.0348(14) 0.0312(15) 0.0241(13) 0.0044(11) 0.0169(12) 0.0048(12)
C15 0.0300(13) 0.0375(16) 0.0300(14) -0.0022(12) 0.0154(12) -0.0030(13)
C3 0.0381(15) 0.0267(14) 0.0284(14) -0.0001(11) 0.0177(12) -0.0029(12)
C2 0.0362(15) 0.0290(15) 0.0297(15) 0.0019(12) 0.0118(12) -0.0036(13)
C11 0.0303(13) 0.0325(15) 0.0212(13) -0.0005(11) 0.0093(11) 0.0024(12)
C23 0.0356(15) 0.0328(16) 0.0405(16) 0.0015(13) 0.0216(13) 0.0064(13)
C9 0.0447(17) 0.055(2) 0.0234(14) 0.0016(14) 0.0103(13) -0.0062(16)
C13 0.0326(14) 0.0314(15) 0.0258(14) -0.0004(11) 0.0102(12) -0.0011(12)
C12 0.0314(14) 0.0336(16) 0.0275(14) 0.0019(12) 0.0103(12) -0.0003(12)
C4 0.0430(16) 0.0315(16) 0.0333(15) 0.0007(12) 0.0197(13) -0.0070(13)
C6 0.0397(15) 0.0323(16) 0.0262(14) 0.0040(12) 0.0142(12) 0.0023(13)
C5 0.0494(17) 0.0326(16) 0.0306(15) 0.0062(12) 0.0213(14) 0.0017(14)
C16 0.0296(13) 0.0325(16) 0.0325(15) 0.0019(12) 0.0134(12) 0.0011(12)
C1 0.0424(17) 0.052(2) 0.0383(17) 0.0085(15) 0.0114(14) -0.0147(15)
C17 0.0312(14) 0.0359(17) 0.0412(17) 0.0053(13) 0.0157(13) 0.0073(13)
C42 0.0297(14) 0.0433(18) 0.0302(15) 0.0082(13) 0.0074(12) -0.0110(14)
C29 0.0363(15) 0.0280(16) 0.0404(17) -0.0010(13) 0.0136(13) 0.0008(13)
C43 0.0346(15) 0.054(2) 0.0328(16) 0.0068(15) 0.0105(13) -0.0142(15)
C30 0.0396(17) 0.0287(17) 0.066(2) -0.0013(15) 0.0070(17) -0.0040(14)
C47 0.0358(16) 0.047(2) 0.0432(18) 0.0141(15) 0.0135(14) -0.0048(15)
C18 0.052(2) 0.042(2) 0.059(2) 0.0126(17) 0.0156(18) 0.0110(17)
C48 0.050(2) 0.049(2) 0.059(2) -0.0001(17) 0.0194(17) 0.0025(17)
C49 0.061(2) 0.058(2) 0.0346(17) -0.0048(16) 0.0171(16) -0.0173(18)
C36 0.0361(16) 0.0371(18) 0.057(2) 0.0122(15) 0.0207(15) 0.0032(14)
C28 0.0453(18) 0.066(2) 0.0403(18) 0.0029(16) 0.0234(15) 0.0042(17)
C24 0.0442(18) 0.060(2) 0.051(2) 0.0005(17) 0.0232(16) -0.0038(17)
C22 0.0427(17) 0.048(2) 0.0458(19) 0.0086(16) 0.0134(15) 0.0088(16)
C46 0.0372(17) 0.056(2) 0.057(2) 0.0270(18) 0.0141(16) -0.0020(16)
C44 0.0437(18) 0.077(3) 0.0287(16) 0.0076(16) 0.0083(14) -0.0287(19)
C45 0.0323(16) 0.075(3) 0.0424(19) 0.0245(19) 0.0087(14) -0.0156(18)
C41 0.074(2) 0.052(2) 0.042(2) 0.0021(17) 0.0153(18) -0.009(2)
C26 0.065(2) 0.061(2) 0.079(3) 0.009(2) 0.055(2) 0.003(2)
C21 0.050(2) 0.067(3) 0.050(2) 0.0173(19) 0.0058(17) 0.0109(19)
C27 0.068(2) 0.084(3) 0.051(2) 0.015(2) 0.038(2) 0.013(2)
C25 0.046(2) 0.074(3) 0.073(3) 0.000(2) 0.0346(19) -0.0058(19)
C31 0.044(2) 0.048(2) 0.113(4) 0.014(2) 0.029(2) 0.0013(18)
C20 0.067(3) 0.075(3) 0.065(3) 0.036(2) 0.011(2) 0.020(2)
C19 0.079(3) 0.044(2) 0.089(3) 0.024(2) 0.022(3) 0.010(2)
C37 0.056(2) 0.045(2) 0.078(3) 0.0141(19) 0.036(2) 0.0121(17)
C35 0.071(3) 0.064(3) 0.075(3) -0.024(2) -0.013(2) 0.003(2)
C50 0.047(2) 0.113(4) 0.051(2) 0.043(2) 0.0046(17) -0.016(2)
C40 0.090(3) 0.076(3) 0.048(2) 0.019(2) 0.007(2) -0.014(3)
C39 0.083(3) 0.080(3) 0.067(3) 0.033(3) 0.019(2) 0.010(3)
C38 0.071(3) 0.048(2) 0.115(4) 0.041(3) 0.054(3) 0.021(2)
C33 0.049(3) 0.063(3) 0.191(8) -0.011(4) -0.022(4) -0.009(3)
C32 0.049(2) 0.056(3) 0.169(6) 0.018(3) 0.031(3) 0.003(2)
C34 0.083(4) 0.096(4) 0.116(5) -0.034(4) -0.036(4) 0.017(4)

loop_
_atom_type_symbol
_atom_type_description
_atom_type_scat_dispersion_real
_atom_type_scat_dispersion_imag
_atom_type_scat_source
C C 0.0033 0.0016 'International Tables Vol C Tables 4.2.6.8 and 6.1.1.4'
H H 0.0000 0.0000 'International Tables Vol C Tables 4.2.6.8 and 6.1.1.4'
Cl Cl 0.1484 0.1585 'International Tables Vol C Tables 4.2.6.8 and 6.1.1.4'
Co Co 0.3494 0.9721 'International Tables Vol C Tables 4.2.6.8 and 6.1.1.4'
F F 0.0171 0.0103 'International Tables Vol C Tables 4.2.6.8 and 6.1.1.4'
N N 0.0061 0.0033 'International Tables Vol C Tables 4.2.6.8 and 6.1.1.4'

loop_
_geom_angle_atom_site_label_1
_geom_angle_atom_site_label_2
_geom_angle_atom_site_label_3
_geom_angle
_geom_angle_site_symmetry_1
_geom_angle_site_symmetry_3
_geom_angle_publ_flag
Cl1 Co1 Cl2 110.04(3) . . ?
N2 Co1 Cl1 98.16(6) . . ?
N2 Co1 Cl2 105.09(6) . . ?
N1 Co1 Cl1 157.69(7) . . ?
N1 Co1 Cl2 92.22(7) . . ?
N1 Co1 N2 73.74(8) . . ?
N1 Co1 N3 74.58(9) . . ?
N3 Co1 Cl1 101.13(6) . . ?
N3 Co1 Cl2 102.16(7) . . ?
N3 Co1 N2 138.55(9) . . ?
C10 N2 Co1 122.83(16) . . ?
C8 N2 Co1 116.03(18) . . ?
C8 N2 C10 120.9(2) . . ?
C7 N1 Co1 119.40(17) . . ?
C3 N1 Co1 118.66(18) . . ?
C3 N1 C7 121.6(2) . . ?
C2 N3 Co1 116.23(18) . . ?
C2 N3 C42 117.9(2) . . ?
C42 N3 Co1 125.91(18) . . ?
C15 C10 N2 118.2(2) . . ?
C15 C10 C11 117.9(2) . . ?
C11 C10 N2 123.6(2) . . ?
N2 C8 C7 114.8(2) . . ?
N2 C8 C9 125.8(3) . . ?
C7 C8 C9 119.3(2) . . ?
C15 C14 H14 120.6 . . ?
C15 C14 C13 118.8(3) . . ?
C13 C14 H14 120.6 . . ?
N1 C7 C8 112.7(2) . . ?
N1 C7 C6 120.4(3) . . ?
C6 C7 C8 126.6(2) . . ?
F1 C15 C10 117.3(2) . . ?
C14 C15 F1 118.6(3) . . ?
C14 C15 C10 124.1(3) . . ?
N1 C3 C2 112.6(2) . . ?
N1 C3 C4 120.9(3) . . ?
C4 C3 C2 126.2(3) . . ?
N3 C2 C3 114.6(2) . . ?
N3 C2 C1 125.9(3) . . ?
C1 C2 C3 119.3(2) . . ?
C10 C11 C16 119.3(2) . . ?
C12 C11 C10 118.1(3) . . ?
C12 C11 C16 122.5(2) . . ?
C28 C23 C16 118.8(3) . . ?
C24 C23 C16 123.6(3) . . ?
C24 C23 C28 117.5(3) . . ?
C8 C9 H9A 109.5 . . ?
C8 C9 H9B 109.5 . . ?
C8 C9 H9C 109.5 . . ?
H9A C9 H9B 109.5 . . ?
H9A C9 H9C 109.5 . . ?
H9B C9 H9C 109.5 . . ?
C14 C13 C12 118.0(3) . . ?
C14 C13 C29 119.5(3) . . ?
C12 C13 C29 122.5(3) . . ?
C11 C12 C13 123.0(3) . . ?
C11 C12 H12 118.5 . . ?
C13 C12 H12 118.5 . . ?
C3 C4 H4 120.9 . . ?
C5 C4 C3 118.2(3) . . ?
C5 C4 H4 120.9 . . ?
C7 C6 H6 120.9 . . ?
C5 C6 C7 118.2(3) . . ?
C5 C6 H6 120.9 . . ?
C4 C5 C6 120.5(3) . . ?
C4 C5 H5 119.8 . . ?
C6 C5 H5 119.8 . . ?
C11 C16 H16 106.7 . . ?
C23 C16 C11 111.1(2) . . ?
C23 C16 H16 106.7 . . ?
C23 C16 C17 114.8(2) . . ?
C17 C16 C11 110.3(2) . . ?
C17 C16 H16 106.7 . . ?
C2 C1 H1A 109.5 . . ?
C2 C1 H1B 109.5 . . ?
C2 C1 H1C 109.5 . . ?
H1A C1 H1B 109.5 . . ?
H1A C1 H1C 109.5 . . ?
H1B C1 H1C 109.5 . . ?
C18 C17 C16 120.0(3) . . ?
C18 C17 C22 118.2(3) . . ?
C22 C17 C16 121.8(3) . . ?
C43 C42 N3 119.2(3) . . ?
C47 C42 N3 117.8(3) . . ?
C47 C42 C43 123.0(3) . . ?
C13 C29 H29 105.9 . . ?
C13 C29 C30 112.1(2) . . ?
C13 C29 C36 112.7(2) . . ?
C30 C29 H29 105.9 . . ?
C36 C29 H29 105.9 . . ?
C36 C29 C30 113.4(3) . . ?
C42 C43 C49 121.9(3) . . ?
C42 C43 C44 116.2(3) . . ?
C44 C43 C49 121.9(3) . . ?
C31 C30 C29 122.3(3) . . ?
C31 C30 C35 119.9(4) . . ?
C35 C30 C29 117.9(4) . . ?
C42 C47 C48 121.5(3) . . ?
C42 C47 C46 117.9(3) . . ?
C46 C47 C48 120.6(3) . . ?
C17 C18 H18 119.7 . . ?
C17 C18 C19 120.6(4) . . ?
C19 C18 H18 119.7 . . ?
C47 C48 H48A 109.5 . . ?
C47 C48 H48B 109.5 . . ?
C47 C48 H48C 109.5 . . ?
H48A C48 H48B 109.5 . . ?
H48A C48 H48C 109.5 . . ?
H48B C48 H48C 109.5 . . ?
C43 C49 H49A 109.5 . . ?
C43 C49 H49B 109.5 . . ?
C43 C49 H49C 109.5 . . ?
H49A C49 H49B 109.5 . . ?
H49A C49 H49C 109.5 . . ?
H49B C49 H49C 109.5 . . ?
C41 C36 C29 123.6(3) . . ?
C37 C36 C29 118.7(3) . . ?
C37 C36 C41 117.7(3) . . ?
C23 C28 H28 119.8 . . ?
C23 C28 C27 120.4(3) . . ?
C27 C28 H28 119.8 . . ?
C23 C24 H24 119.3 . . ?
C23 C24 C25 121.5(3) . . ?
C25 C24 H24 119.3 . . ?
C17 C22 H22 119.5 . . ?
C17 C22 C21 121.0(4) . . ?
C21 C22 H22 119.5 . . ?
C47 C46 H46 119.1 . . ?
C45 C46 C47 121.7(4) . . ?
C45 C46 H46 119.1 . . ?
C43 C44 H44 118.6 . . ?
C45 C44 C43 122.7(3) . . ?
C45 C44 H44 118.6 . . ?
C46 C45 C50 120.9(4) . . ?
C44 C45 C46 118.4(3) . . ?
C44 C45 C50 120.7(4) . . ?
C36 C41 H41 119.9 . . ?
C36 C41 C40 120.2(4) . . ?
C40 C41 H41 119.9 . . ?
C27 C26 H26 120.3 . . ?
C27 C26 C25 119.4(3) . . ?
C25 C26 H26 120.3 . . ?
C22 C21 H21 119.7 . . ?
C20 C21 C22 120.7(4) . . ?
C20 C21 H21 119.7 . . ?
C28 C27 H27 119.5 . . ?
C26 C27 C28 121.1(4) . . ?
C26 C27 H27 119.5 . . ?
C24 C25 H25 119.9 . . ?
C26 C25 C24 120.1(3) . . ?
C26 C25 H25 119.9 . . ?
C30 C31 H31 120.6 . . ?
C30 C31 C32 118.9(5) . . ?
C32 C31 H31 120.6 . . ?
C21 C20 H20 120.6 . . ?
C21 C20 C19 118.8(4) . . ?
C19 C20 H20 120.6 . . ?
C18 C19 H19 119.7 . . ?
C20 C19 C18 120.6(4) . . ?
C20 C19 H19 119.7 . . ?
C36 C37 H37 119.5 . . ?
C36 C37 C38 121.0(4) . . ?
C38 C37 H37 119.5 . . ?
C30 C35 H35 119.1 . . ?
C34 C35 C30 121.8(6) . . ?
C34 C35 H35 119.1 . . ?
C45 C50 H50A 109.5 . . ?
C45 C50 H50B 109.5 . . ?
C45 C50 H50C 109.5 . . ?
H50A C50 H50B 109.5 . . ?
H50A C50 H50C 109.5 . . ?
H50B C50 H50C 109.5 . . ?
C41 C40 H40 119.4 . . ?
C39 C40 C41 121.3(4) . . ?
C39 C40 H40 119.4 . . ?
C40 C39 H39 119.7 . . ?
C40 C39 C38 120.5(4) . . ?
C38 C39 H39 119.7 . . ?
C37 C38 H38 120.4 . . ?
C39 C38 C37 119.2(4) . . ?
C39 C38 H38 120.4 . . ?
C32 C33 H33 119.0 . . ?
C34 C33 H33 119.0 . . ?
C34 C33 C32 122.1(5) . . ?
C31 C32 H32 120.8 . . ?
C33 C32 C31 118.5(6) . . ?
C33 C32 H32 120.8 . . ?
C35 C34 H34 120.5 . . ?
C33 C34 C35 118.9(6) . . ?
C33 C34 H34 120.5 . . ?

loop_
_geom_bond_atom_site_label_1
_geom_bond_atom_site_label_2
_geom_bond_distance
_geom_bond_site_symmetry_2
_geom_bond_publ_flag
Co1 Cl1 2.2486(8) . ?
Co1 Cl2 2.2885(8) . ?
Co1 N2 2.169(2) . ?
Co1 N1 2.045(2) . ?
Co1 N3 2.143(2) . ?
F1 C15 1.362(3) . ?
N2 C10 1.418(3) . ?
N2 C8 1.285(3) . ?
N1 C7 1.324(3) . ?
N1 C3 1.321(3) . ?
N3 C2 1.287(3) . ?
N3 C42 1.429(3) . ?
C10 C15 1.371(4) . ?
C10 C11 1.399(4) . ?
C8 C7 1.477(4) . ?
C8 C9 1.488(4) . ?
C14 H14 0.9300 . ?
C14 C15 1.359(4) . ?
C14 C13 1.382(4) . ?
C7 C6 1.388(4) . ?
C3 C2 1.491(4) . ?
C3 C4 1.378(4) . ?
C2 C1 1.482(4) . ?
C11 C12 1.377(4) . ?
C11 C16 1.524(4) . ?
C23 C16 1.512(4) . ?
C23 C28 1.381(4) . ?
C23 C24 1.372(4) . ?
C9 H9A 0.9600 . ?
C9 H9B 0.9600 . ?
C9 H9C 0.9600 . ?
C13 C12 1.388(4) . ?
C13 C29 1.514(4) . ?
C12 H12 0.9300 . ?
C4 H4 0.9300 . ?
C4 C5 1.373(4) . ?
C6 H6 0.9300 . ?
C6 C5 1.374(4) . ?
C5 H5 0.9300 . ?
C16 H16 0.9800 . ?
C16 C17 1.517(4) . ?
C1 H1A 0.9600 . ?
C1 H1B 0.9600 . ?
C1 H1C 0.9600 . ?
C17 C18 1.368(4) . ?
C17 C22 1.373(4) . ?
C42 C43 1.398(4) . ?
C42 C47 1.382(5) . ?
C29 H29 0.9800 . ?
C29 C30 1.520(4) . ?
C29 C36 1.519(4) . ?
C43 C49 1.483(5) . ?
C43 C44 1.403(4) . ?
C30 C31 1.366(5) . ?
C30 C35 1.382(5) . ?
C47 C48 1.496(5) . ?
C47 C46 1.391(4) . ?
C18 H18 0.9300 . ?
C18 C19 1.385(5) . ?
C48 H48A 0.9600 . ?
C48 H48B 0.9600 . ?
C48 H48C 0.9600 . ?
C49 H49A 0.9600 . ?
C49 H49B 0.9600 . ?
C49 H49C 0.9600 . ?
C36 C41 1.386(5) . ?
C36 C37 1.381(5) . ?
C28 H28 0.9300 . ?
C28 C27 1.390(5) . ?
C24 H24 0.9300 . ?
C24 C25 1.385(5) . ?
C22 H22 0.9300 . ?
C22 C21 1.377(5) . ?
C46 H46 0.9300 . ?
C46 C45 1.385(5) . ?
C44 H44 0.9300 . ?
C44 C45 1.376(5) . ?
C45 C50 1.511(4) . ?
C41 H41 0.9300 . ?
C41 C40 1.387(5) . ?
C26 H26 0.9300 . ?
C26 C27 1.348(5) . ?
C26 C25 1.361(5) . ?
C21 H21 0.9300 . ?
C21 C20 1.360(6) . ?
C27 H27 0.9300 . ?
C25 H25 0.9300 . ?
C31 H31 0.9300 . ?
C31 C32 1.419(6) . ?
C20 H20 0.9300 . ?
C20 C19 1.370(6) . ?
C19 H19 0.9300 . ?
C37 H37 0.9300 . ?
C37 C38 1.409(5) . ?
C35 H35 0.9300 . ?
C35 C34 1.361(6) . ?
C50 H50A 0.9600 . ?
C50 H50B 0.9600 . ?
C50 H50C 0.9600 . ?
C40 H40 0.9300 . ?
C40 C39 1.344(6) . ?
C39 H39 0.9300 . ?
C39 C38 1.355(6) . ?
C38 H38 0.9300 . ?
C33 H33 0.9300 . ?
C33 C32 1.387(9) . ?
C33 C34 1.345(9) . ?
C32 H32 0.9300 . ?
C34 H34 0.9300 . ?

loop_
_smtbx_masks_void_nr
_smtbx_masks_void_average_x
_smtbx_masks_void_average_y
_smtbx_masks_void_average_z
_smtbx_masks_void_volume
_smtbx_masks_void_count_electrons
_smtbx_masks_void_content
1 0.000 0.000 0.500 354.7 67.2 ?
2 0.000 0.500 0.000 354.7 67.2 ?
3 0.273 0.586 0.034 14.9 0.0 ?
4 0.273 0.914 0.534 14.9 0.0 ?
5 0.500 0.500 0.500 69.1 0.0 ?
6 0.500 1.000 1.000 69.1 0.0 ?
7 0.727 0.086 0.466 14.9 0.0 ?
8 0.727 0.414 0.966 14.9 0.0 ?
